data_4107977
loop_
_publ_author_name
'Alois F\"urstner'
'Rub\'en Martin'
'Helga Krause'
'G\"unter Seidel'
'Richard Goddard'
'Christian W. Lehmann'

_publ_section_title
;
 Preparation, Structure, and Reactivity of Nonstabilized Organoiron
 Compounds. Implications for Iron-Catalyzed Cross Coupling Reactions
;
_journal_name_full 'Journal of the American Chemical Society'
_journal_page_first 8773
_journal_page_last 8787
_journal_paper_doi 10.1021/ja801466t
_journal_volume 130
_journal_year 2008
_chemical_compound_source diethylether
_chemical_formula_moiety 'C15 H22 Fe'
_chemical_formula_sum 'C15 H22 Fe'
_chemical_formula_weight 258.18
_chemical_name_systematic
; 
 ? 
;
_space_group_IT_number 14
_symmetry_cell_setting monoclinic
_symmetry_Int_Tables_number 14
_symmetry_space_group_name_Hall '-P 2ybc'
_symmetry_space_group_name_H-M 'P 1 21/c 1'
_atom_sites_solution_hydrogens geom
_atom_sites_solution_primary direct
_atom_sites_solution_secondary difmap
_cell_angle_alpha 90.00
_cell_angle_beta 103.2770(10)
_cell_angle_gamma 90.00
_cell_formula_units_Z 4
_cell_length_a 15.4528(2)
_cell_length_b 7.30770(10)
_cell_length_c 11.5264(2)
_cell_measurement_reflns_used 28596
_cell_measurement_temperature 100
_cell_measurement_theta_max 31.51
_cell_measurement_theta_min 2.91
_cell_volume 1266.82(3)
_computing_cell_refinement 'Denzo / Scalepack (Otwinowski 1997)'
_computing_data_collection 'Collect software (Nonius, 1998)'
_computing_data_reduction 'Denzo / Scalepack (Otwinowski 1997)'
_computing_molecular_graphics 'DIAMOND (Crystal Impact GbR, 1999)'
_computing_structure_refinement 'SHELXL-97 (Sheldrick, 1997)'
_computing_structure_solution 'SHELXS-97 (Sheldrick, 1990)'
_diffrn_ambient_temperature 100
_diffrn_measured_fraction_theta_full 0.999
_diffrn_measured_fraction_theta_max 0.999
_diffrn_measurement_device_type 'Nonius KappaCCD'
_diffrn_measurement_method 'CCD \w-scan'
_diffrn_radiation_monochromator graphite
_diffrn_radiation_source '0.3 mm focus rotating anode'
_diffrn_radiation_type MoK\a
_diffrn_radiation_wavelength 0.71073
_diffrn_reflns_av_R_equivalents 0.0330
_diffrn_reflns_av_sigmaI/netI 0.0192
_diffrn_reflns_limit_h_max 22
_diffrn_reflns_limit_h_min -21
_diffrn_reflns_limit_k_max 10
_diffrn_reflns_limit_k_min -10
_diffrn_reflns_limit_l_max 16
_diffrn_reflns_limit_l_min -16
_diffrn_reflns_number 32990
_diffrn_reflns_theta_full 27.75
_diffrn_reflns_theta_max 31.52
_diffrn_reflns_theta_min 3.33
_diffrn_standards_decay_% 0.00
_diffrn_standards_number 0
_exptl_absorpt_coefficient_mu 1.161
_exptl_absorpt_correction_T_max 0.96
_exptl_absorpt_correction_T_min 0.92
_exptl_absorpt_correction_type gaussian
_exptl_absorpt_process_details 'XPREP, Siemens (1995)'
_exptl_crystal_colour red
_exptl_crystal_density_diffrn 1.354
_exptl_crystal_density_meas ?
_exptl_crystal_density_method none
_exptl_crystal_description block
_exptl_crystal_F_000 552
_exptl_crystal_size_max 0.07
_exptl_crystal_size_mid 0.07
_exptl_crystal_size_min 0.04
_refine_diff_density_max 0.508
_refine_diff_density_min -0.426
_refine_diff_density_rms 0.055
_refine_ls_extinction_method none
_refine_ls_goodness_of_fit_ref 0.994
_refine_ls_hydrogen_treatment refall
_refine_ls_matrix_type full
_refine_ls_number_parameters 233
_refine_ls_number_reflns 4224
_refine_ls_number_restraints 0
_refine_ls_restrained_S_all 0.994
_refine_ls_R_factor_all 0.0299
_refine_ls_R_factor_gt 0.0253
_refine_ls_shift/su_max 0.001
_refine_ls_shift/su_mean 0.000
_refine_ls_structure_factor_coef Fsqd
_refine_ls_weighting_details 'calc w=1/[\s^2^(Fo^2^)+(0.0363P)^2^+0.5162P] where P=(Fo^2^+2Fc^2^)/3'
_refine_ls_weighting_scheme calc
_refine_ls_wR_factor_gt 0.0647
_refine_ls_wR_factor_ref 0.0675
_reflns_number_gt 3771
_reflns_number_total 4224
_reflns_threshold_expression I>2\s(I)
_cod_data_source_file ja801466t-file006.cif
_cod_data_source_block 4956
_cod_depositor_comments
;
The following automatic conversions were performed:

'_exptl_crystal_density_meas' value 'none' was changed to '?' - the
value is perceived as not measured.

Automatic conversion script
Id: cif_fix_values 3008 2015-01-20 13:52:24Z robertas 
;
_cod_original_sg_symbol_H-M 'P 21/c'
_cod_database_code 4107977

loop_
_symmetry_equiv_pos_as_xyz
'x, y, z'
'-x, y+1/2, -z+1/2'
'-x, -y, -z'
'x, -y-1/2, z-1/2'

loop_
_atom_site_label
_atom_site_type_symbol
_atom_site_fract_x
_atom_site_fract_y
_atom_site_fract_z
_atom_site_U_iso_or_equiv
_atom_site_adp_type
_atom_site_occupancy
_atom_site_symmetry_multiplicity
_atom_site_calc_flag
Fe1 Fe 0.312830(9) 0.758527(17) 0.799102(12) 0.01106(5) Uani 1 1 d
C1 C 0.17915(6) 0.70648(14) 0.69318(8) 0.01358(16) Uani 1 1 d
H1 H 0.1581(10) 0.802(2) 0.6369(14) 0.021(4) Uiso 1 1 d
C2 C 0.18463(6) 0.75879(12) 0.81297(9) 0.01299(17) Uani 1 1 d
H2 H 0.1684(9) 0.884(2) 0.8283(12) 0.019(3) Uiso 1 1 d
C3 C 0.22816(6) 0.65105(13) 0.91015(8) 0.01388(16) Uani 1 1 d
H3 H 0.2375(10) 0.708(2) 0.9846(14) 0.018(3) Uiso 1 1 d
C4 C 0.21830(7) 0.44440(14) 0.91353(9) 0.01789(18) Uani 1 1 d
H4A H 0.2544(10) 0.397(2) 0.9911(14) 0.026(4) Uiso 1 1 d
H4B H 0.2440(9) 0.383(2) 0.8542(13) 0.019(3) Uiso 1 1 d
C5 C 0.12083(8) 0.37930(17) 0.89731(11) 0.0231(2) Uani 1 1 d
H5A H 0.1197(12) 0.242(2) 0.8827(16) 0.027(4) Uiso 1 1 d
H5B H 0.1014(11) 0.400(2) 0.9687(15) 0.029(4) Uiso 1 1 d
C6 C 0.05128(7) 0.46820(17) 0.79663(10) 0.0212(2) Uani 1 1 d
H6A H -0.0053(11) 0.415(2) 0.7988(14) 0.031(4) Uiso 1 1 d
H6B H 0.0454(10) 0.598(2) 0.8156(13) 0.024(4) Uiso 1 1 d
C7 C 0.06319(8) 0.45070(18) 0.66865(10) 0.0233(2) Uani 1 1 d
H7A H 0.0560(11) 0.324(3) 0.6442(15) 0.035(4) Uiso 1 1 d
H7B H 0.0148(12) 0.513(2) 0.6190(16) 0.037(4) Uiso 1 1 d
C8 C 0.15291(7) 0.51591(15) 0.64541(9) 0.01721(18) Uani 1 1 d
H8A H 0.1474(10) 0.517(2) 0.5596(14) 0.024(4) Uiso 1 1 d
H8B H 0.1967(9) 0.423(2) 0.6757(13) 0.020(3) Uiso 1 1 d
C9 C 0.29375(8) 1.03184(14) 0.75659(10) 0.0211(2) Uani 1 1 d
H9A H 0.3372(10) 1.077(2) 0.7117(14) 0.024(4) Uiso 1 1 d
H9B H 0.2331(11) 1.060(2) 0.7222(14) 0.026(4) Uiso 1 1 d
C10 C 0.32280(8) 1.01141(14) 0.88149(10) 0.0216(2) Uani 1 1 d
H10A H 0.2812(10) 1.024(2) 0.9331(14) 0.024(4) Uiso 1 1 d
H10B H 0.3825(11) 1.039(2) 0.9199(14) 0.028(4) Uiso 1 1 d
C11 C 0.36625(7) 0.51772(16) 0.74135(14) 0.0282(3) Uani 1 1 d
H11 H 0.3341(13) 0.417(3) 0.7057(17) 0.047(5) Uiso 1 1 d
C12 C 0.40283(8) 0.5408(2) 0.86376(13) 0.0332(3) Uani 1 1 d
H12 H 0.3963(13) 0.457(3) 0.9245(18) 0.049(5) Uiso 1 1 d
C13 C 0.44805(8) 0.7067(2) 0.88080(11) 0.0312(3) Uani 1 1 d
H13 H 0.4790(15) 0.757(2) 0.954(2) 0.047(6) Uiso 1 1 d
C14 C 0.44008(8) 0.78873(18) 0.76749(13) 0.0257(2) Uani 1 1 d
H14 H 0.4603(12) 0.902(3) 0.7515(17) 0.047(5) Uiso 1 1 d
C15 C 0.38899(7) 0.67196(18) 0.68036(10) 0.0236(2) Uani 1 1 d
H15 H 0.3740(13) 0.693(3) 0.5994(18) 0.047(5) Uiso 1 1 d

loop_
_atom_site_aniso_label
_atom_site_aniso_U_11
_atom_site_aniso_U_22
_atom_site_aniso_U_33
_atom_site_aniso_U_23
_atom_site_aniso_U_13
_atom_site_aniso_U_12
Fe1 0.01001(7) 0.01097(7) 0.01228(7) 0.00041(4) 0.00274(5) -0.00030(4)
C1 0.0116(4) 0.0159(4) 0.0133(4) 0.0008(3) 0.0029(3) 0.0006(3)
C2 0.0105(4) 0.0140(4) 0.0153(4) -0.0013(3) 0.0045(3) 0.0011(3)
C3 0.0136(4) 0.0158(4) 0.0130(4) -0.0009(3) 0.0046(3) -0.0005(3)
C4 0.0180(4) 0.0168(4) 0.0189(4) 0.0044(3) 0.0043(4) -0.0008(3)
C5 0.0225(5) 0.0235(5) 0.0249(5) 0.0043(4) 0.0087(4) -0.0071(4)
C6 0.0150(4) 0.0273(5) 0.0230(5) -0.0021(4) 0.0080(4) -0.0062(4)
C7 0.0178(5) 0.0300(6) 0.0222(5) -0.0056(4) 0.0050(4) -0.0094(4)
C8 0.0168(4) 0.0206(5) 0.0148(4) -0.0046(3) 0.0046(3) -0.0039(4)
C9 0.0261(5) 0.0115(4) 0.0257(5) 0.0023(4) 0.0060(4) -0.0014(4)
C10 0.0266(5) 0.0141(4) 0.0239(5) -0.0041(4) 0.0056(4) -0.0049(4)
C11 0.0130(4) 0.0184(5) 0.0545(8) -0.0081(5) 0.0103(5) 0.0026(4)
C12 0.0212(5) 0.0398(7) 0.0434(7) 0.0249(6) 0.0172(5) 0.0184(5)
C13 0.0145(5) 0.0543(8) 0.0219(5) -0.0062(5) -0.0015(4) 0.0086(5)
C14 0.0137(5) 0.0257(5) 0.0401(7) 0.0013(5) 0.0112(4) -0.0040(4)
C15 0.0170(5) 0.0369(6) 0.0182(5) -0.0006(4) 0.0065(4) 0.0081(4)

loop_
_atom_type_symbol
_atom_type_description
_atom_type_scat_dispersion_real
_atom_type_scat_dispersion_imag
_atom_type_scat_source
C C 0.0033 0.0016 'International Tables Vol C Tables 4.2.6.8 and 6.1.1.4'
H H 0.0000 0.0000 'International Tables Vol C Tables 4.2.6.8 and 6.1.1.4'
Fe Fe 0.3463 0.8444 'International Tables Vol C Tables 4.2.6.8 and 6.1.1.4'

loop_
_geom_angle_atom_site_label_1
_geom_angle_atom_site_label_2
_geom_angle_atom_site_label_3
_geom_angle
C2 Fe1 C9 85.91(4)
C2 Fe1 C10 86.21(4)
C9 Fe1 C10 40.06(4)
C2 Fe1 C14 171.85(5)
C9 Fe1 C14 86.86(5)
C10 Fe1 C14 90.68(5)
C2 Fe1 C15 139.29(4)
C9 Fe1 C15 102.01(5)
C10 Fe1 C15 125.14(5)
C14 Fe1 C15 39.42(5)
C2 Fe1 C11 119.05(4)
C9 Fe1 C11 140.90(5)
C10 Fe1 C11 153.51(5)
C14 Fe1 C11 65.33(5)
C15 Fe1 C11 39.25(5)
C2 Fe1 C13 148.01(5)
C9 Fe1 C13 110.56(6)
C10 Fe1 C13 89.63(5)
C14 Fe1 C13 39.30(5)
C15 Fe1 C13 65.94(5)
C11 Fe1 C13 64.86(5)
C2 Fe1 C12 123.02(4)
C9 Fe1 C12 148.47(5)
C10 Fe1 C12 122.19(6)
C14 Fe1 C12 64.91(5)
C15 Fe1 C12 65.43(5)
C11 Fe1 C12 38.62(6)
C13 Fe1 C12 38.19(6)
C2 Fe1 C3 38.94(4)
C9 Fe1 C3 114.64(4)
C10 Fe1 C3 92.52(4)
C14 Fe1 C3 148.93(5)
C15 Fe1 C3 141.10(5)
C11 Fe1 C3 102.46(5)
C13 Fe1 C3 109.80(5)
C12 Fe1 C3 87.54(4)
C2 Fe1 C1 39.18(4)
C9 Fe1 C1 88.31(4)
C10 Fe1 C1 112.00(4)
C14 Fe1 C1 136.81(5)
C15 Fe1 C1 100.58(4)
C11 Fe1 C1 93.83(4)
C13 Fe1 C1 158.31(5)
C12 Fe1 C1 121.61(5)
C3 Fe1 C1 69.25(4)
C2 C1 C8 123.53(9)
C2 C1 Fe1 64.52(5)
C8 C1 Fe1 120.23(7)
C2 C1 H1 113.4(10)
C8 C1 H1 113.8(10)
Fe1 C1 H1 112.5(9)
C3 C2 C1 122.38(9)
C3 C2 Fe1 76.40(6)
C1 C2 Fe1 76.30(6)
C3 C2 H2 118.4(8)
C1 C2 H2 118.0(8)
Fe1 C2 H2 108.3(8)
C2 C3 C4 122.96(9)
C2 C3 Fe1 64.66(5)
C4 C3 Fe1 116.82(7)
C2 C3 H3 115.3(9)
C4 C3 H3 114.5(9)
Fe1 C3 H3 113.1(9)
C3 C4 C5 113.74(9)
C3 C4 H4A 109.0(9)
C5 C4 H4A 109.3(9)
C3 C4 H4B 112.2(9)
C5 C4 H4B 108.4(8)
H4A C4 H4B 103.7(12)
C6 C5 C4 117.01(9)
C6 C5 H5A 108.1(10)
C4 C5 H5A 107.6(10)
C6 C5 H5B 106.4(10)
C4 C5 H5B 109.8(10)
H5A C5 H5B 107.5(14)
C7 C6 C5 118.33(10)
C7 C6 H6A 107.6(9)
C5 C6 H6A 107.0(10)
C7 C6 H6B 109.3(9)
C5 C6 H6B 109.0(9)
H6A C6 H6B 104.7(13)
C6 C7 C8 116.84(9)
C6 C7 H7A 109.3(10)
C8 C7 H7A 107.0(10)
C6 C7 H7B 106.8(11)
C8 C7 H7B 111.3(11)
H7A C7 H7B 105.0(14)
C1 C8 C7 113.28(9)
C1 C8 H8A 108.5(9)
C7 C8 H8A 107.8(9)
C1 C8 H8B 114.0(9)
C7 C8 H8B 107.6(9)
H8A C8 H8B 105.1(13)
C10 C9 Fe1 70.19(6)
C10 C9 H9A 118.1(9)
Fe1 C9 H9A 111.8(9)
C10 C9 H9B 119.9(9)
Fe1 C9 H9B 112.2(10)
H9A C9 H9B 115.5(13)
C9 C10 Fe1 69.75(6)
C9 C10 H10A 120.7(9)
Fe1 C10 H10A 112.1(9)
C9 C10 H10B 120.0(10)
Fe1 C10 H10B 111.4(10)
H10A C10 H10B 113.7(13)
C12 C11 C15 108.36(11)
C12 C11 Fe1 71.34(7)
C15 C11 Fe1 69.70(6)
C12 C11 H11 126.2(12)
C15 C11 H11 125.4(12)
Fe1 C11 H11 126.1(12)
C13 C12 C11 108.65(11)
C13 C12 Fe1 70.42(7)
C11 C12 Fe1 70.04(7)
C13 C12 H12 126.2(12)
C11 C12 H12 125.1(13)
Fe1 C12 H12 124.4(12)
C12 C13 C14 107.71(12)
C12 C13 Fe1 71.39(7)
C14 C13 Fe1 69.31(7)
C12 C13 H13 126.8(12)
C14 C13 H13 125.5(12)
Fe1 C13 H13 125.1(13)
C15 C14 C13 108.42(11)
C15 C14 Fe1 70.49(6)
C13 C14 Fe1 71.39(7)
C15 C14 H14 124.2(12)
C13 C14 H14 127.2(12)
Fe1 C14 H14 120.5(12)
C14 C15 C11 106.86(11)
C14 C15 Fe1 70.10(7)
C11 C15 Fe1 71.06(7)
C14 C15 H15 126.1(13)
C11 C15 H15 127.1(13)
Fe1 C15 H15 124.3(12)

loop_
_geom_bond_atom_site_label_1
_geom_bond_atom_site_label_2
_geom_bond_distance
Fe1 C2 2.0237(10)
Fe1 C9 2.0615(10)
Fe1 C10 2.0672(11)
Fe1 C14 2.0922(11)
Fe1 C15 2.0973(11)
Fe1 C11 2.1151(11)
Fe1 C13 2.1195(12)
Fe1 C12 2.1319(12)
Fe1 C3 2.1764(9)
Fe1 C1 2.1781(10)
C1 C2 1.4164(13)
C1 C8 1.5181(15)
C1 H1 0.959(16)
C2 C3 1.4075(13)
C2 H2 0.973(15)
C3 C4 1.5192(14)
C3 H3 0.934(15)
C4 C5 1.5493(15)
C4 H4A 1.000(15)
C4 H4B 0.974(14)
C5 C6 1.5334(17)
C5 H5A 1.018(15)
C5 H5B 0.950(16)
C6 C7 1.5333(16)
C6 H6A 0.962(17)
C6 H6B 0.984(16)
C7 C8 1.5464(15)
C7 H7A 0.965(19)
C7 H7B 0.946(18)
C8 H8A 0.974(15)
C8 H8B 0.966(15)
C9 C10 1.4141(16)
C9 H9A 0.995(16)
C9 H9B 0.951(16)
C10 H10A 0.975(16)
C10 H10B 0.948(17)
C11 C12 1.404(2)
C11 C15 1.4147(18)
C11 H11 0.93(2)
C12 C13 1.391(2)
C12 H12 0.95(2)
C13 C14 1.4164(19)
C13 H13 0.94(2)
C14 C15 1.4128(18)
C14 H14 0.92(2)
C15 H15 0.92(2)
